data_4071952
loop_
_publ_author_name
'Wu, Jincai'
'Chen, Yi-Zhen'
'Hung, Wen-Chou'
'Lin, Chu-Chieh'

_publ_section_title
;
 Preparation, Characterization, and Catalytic Studies of Magnesium
 Phenoxides: Highly Active Initiators for Ring-Opening Polymerization
 ofl-Lactide
;
_journal_issue 19
_journal_name_full Organometallics
_journal_page_first 4970
_journal_paper_doi 10.1021/om800482j
_journal_volume 27
_journal_year 2008
_chemical_formula_sum 'C46 H62 Br Mg O5 S'
_chemical_formula_weight 831.24
_chemical_name_systematic
; 
 ? 
;
_space_group_IT_number 2
_symmetry_cell_setting triclinic
_symmetry_space_group_name_Hall '-P 1'
_symmetry_space_group_name_H-M 'P -1'
_atom_sites_solution_hydrogens geom
_atom_sites_solution_primary direct
_atom_sites_solution_secondary difmap
_audit_creation_method SHELXL-97
_cell_angle_alpha 99.659(5)
_cell_angle_beta 110.113(5)
_cell_angle_gamma 109.958(5)
_cell_formula_units_Z 2
_cell_length_a 13.406(3)
_cell_length_b 13.949(4)
_cell_length_c 14.944(4)
_cell_measurement_reflns_used 1933
_cell_measurement_temperature 293(2)
_cell_measurement_theta_max 20.337
_cell_measurement_theta_min 2.225
_cell_volume 2334.2(11)
_computing_cell_refinement 'Bruker SMART'
_computing_data_collection 'Bruker SMART'
_computing_data_reduction 'Bruker SHELXTL'
_computing_molecular_graphics 'Bruker SHELXTL'
_computing_publication_material 'Bruker SHELXTL'
_computing_structure_refinement 'SHELXL-97 (Sheldrick, 1997)'
_computing_structure_solution 'SHELXS-97 (Sheldrick, 1990)'
_diffrn_ambient_temperature 293(2)
_diffrn_measured_fraction_theta_full 0.982
_diffrn_measured_fraction_theta_max 0.982
_diffrn_measurement_device_type 'CCD area detector'
_diffrn_measurement_method 'phi and omega scans'
_diffrn_radiation_monochromator graphite
_diffrn_radiation_source 'fine-focus sealed tube'
_diffrn_radiation_type MoK\a
_diffrn_radiation_wavelength 0.71073
_diffrn_reflns_av_R_equivalents 0.0626
_diffrn_reflns_av_sigmaI/netI 0.1631
_diffrn_reflns_limit_h_max 16
_diffrn_reflns_limit_h_min -14
_diffrn_reflns_limit_k_max 16
_diffrn_reflns_limit_k_min -17
_diffrn_reflns_limit_l_max 18
_diffrn_reflns_limit_l_min -18
_diffrn_reflns_number 12877
_diffrn_reflns_theta_full 26.05
_diffrn_reflns_theta_max 26.05
_diffrn_reflns_theta_min 1.64
_exptl_absorpt_coefficient_mu 0.979
_exptl_absorpt_correction_T_max 1.000
_exptl_absorpt_correction_T_min 0.822
_exptl_absorpt_correction_type SADABS
_exptl_crystal_colour colorless
_exptl_crystal_density_diffrn 1.183
_exptl_crystal_density_method 'not measured'
_exptl_crystal_description parallelpiped
_exptl_crystal_F_000 882
_exptl_crystal_size_max 0.50
_exptl_crystal_size_mid 0.37
_exptl_crystal_size_min 0.23
_refine_diff_density_max 0.597
_refine_diff_density_min -0.516
_refine_diff_density_rms 0.085
_refine_ls_extinction_method none
_refine_ls_goodness_of_fit_ref 0.996
_refine_ls_hydrogen_treatment mixed
_refine_ls_matrix_type full
_refine_ls_number_parameters 487
_refine_ls_number_reflns 9076
_refine_ls_number_restraints 0
_refine_ls_restrained_S_all 0.996
_refine_ls_R_factor_all 0.2166
_refine_ls_R_factor_gt 0.0885
_refine_ls_shift/su_max 0.000
_refine_ls_shift/su_mean 0.000
_refine_ls_structure_factor_coef Fsqd
_refine_ls_weighting_details 'calc w=1/[\s^2^(Fo^2^)+(0.1000P)^2^+0.0000P] where P=(Fo^2^+2Fc^2^)/3'
_refine_ls_weighting_scheme calc
_refine_ls_wR_factor_gt 0.2095
_refine_ls_wR_factor_ref 0.2508
_reflns_number_gt 3191
_reflns_number_total 9076
_reflns_threshold_expression >2sigma(I)
_cod_data_source_file om800482j_si_008.cif
_cod_data_source_block chyz1m
_cod_depositor_comments
;
The following automatic conversions were performed:

'_symmetry_cell_setting' value 'Triclinic' changed to 'triclinic'
according to /home/saulius/struct/CIF-dictionaries/cif_core.dic
dictionary named 'cif_core.dic' version 2.4.1 from 2010-06-29.

Automatic conversion script
Id: cif_fix_values 1715 2011-07-08 13:25:40Z adriana 
;
_cod_original_cell_volume 2334.3(10)
_cod_original_sg_symbol_H-M P-1
_cod_database_code 4071952

loop_
_symmetry_equiv_pos_as_xyz
'x, y, z'
'-x, -y, -z'

loop_
_atom_site_label
_atom_site_type_symbol
_atom_site_fract_x
_atom_site_fract_y
_atom_site_fract_z
_atom_site_U_iso_or_equiv
_atom_site_adp_type
_atom_site_occupancy
_atom_site_symmetry_multiplicity
_atom_site_calc_flag
_atom_site_refinement_flags
Mg1 Mg -0.10977(16) -0.04288(17) -0.08826(13) 0.0470(6) Uani 1 1 d .
Br1 Br -0.79544(10) -0.45515(9) -0.38113(9) 0.1522(6) Uani 1 1 d .
S1 S -0.35150(14) -0.01486(14) -0.08420(12) 0.0509(5) Uani 1 1 d .
O1 O -0.1802(3) -0.1211(3) -0.2225(3) 0.0545(11) Uani 1 1 d .
O2 O -0.3693(3) 0.0589(3) -0.1521(3) 0.0534(11) Uani 1 1 d .
O3 O -0.2418(3) -0.0204(3) -0.0675(3) 0.0527(11) Uani 1 1 d .
O4 O -0.3681(4) 0.0225(4) 0.0014(3) 0.0658(13) Uani 1 1 d .
O5 O -0.0326(3) -0.0909(3) 0.0172(3) 0.0479(10) Uani 1 1 d .
C1 C -0.2050(5) -0.1320(5) -0.3180(4) 0.0436(15) Uani 1 1 d .
C2 C -0.1508(5) -0.1773(5) -0.3690(4) 0.0472(15) Uani 1 1 d .
C3 C -0.1746(5) -0.1790(5) -0.4666(5) 0.0576(18) Uani 1 1 d .
H3B H -0.1369 -0.2066 -0.4982 0.069 Uiso 1 1 calc R
C4 C -0.2520(6) -0.1416(6) -0.5204(4) 0.0617(19) Uani 1 1 d .
C5 C -0.3080(5) -0.1033(5) -0.4726(4) 0.0557(17) Uani 1 1 d .
H5A H -0.3623 -0.0800 -0.5076 0.067 Uiso 1 1 calc R
C6 C -0.2863(5) -0.0978(5) -0.3727(4) 0.0463(15) Uani 1 1 d .
C7 C -0.3456(5) -0.0519(5) -0.3194(4) 0.0482(16) Uani 1 1 d .
H7A H -0.3489 -0.0861 -0.2677 0.058 Uiso 1 1 calc R
C8 C -0.2774(5) 0.0683(5) -0.2656(4) 0.0503(16) Uani 1 1 d .
C9 C -0.2042(6) 0.1334(5) -0.3009(5) 0.0561(17) Uani 1 1 d .
H9A H -0.1924 0.1000 -0.3532 0.067 Uiso 1 1 calc R
C10 C -0.1494(6) 0.2436(6) -0.2620(5) 0.0627(19) Uani 1 1 d .
C11 C -0.1638(6) 0.2907(6) -0.1806(5) 0.0652(19) Uani 1 1 d .
H11A H -0.1246 0.3654 -0.1522 0.078 Uiso 1 1 calc R
C12 C -0.2326(6) 0.2341(5) -0.1387(5) 0.0536(17) Uani 1 1 d .
C13 C -0.2862(5) 0.1225(5) -0.1827(4) 0.0457(15) Uani 1 1 d .
C14 C -0.0645(6) -0.2214(6) -0.3130(5) 0.0597(18) Uani 1 1 d .
C15 C 0.0446(6) -0.1301(6) -0.2245(5) 0.076(2) Uani 1 1 d .
H15A H 0.0213 -0.0974 -0.1783 0.114 Uiso 1 1 calc R
H15B H 0.0842 -0.0770 -0.2490 0.114 Uiso 1 1 calc R
H15C H 0.0969 -0.1587 -0.1905 0.114 Uiso 1 1 calc R
C16 C -0.0212(7) -0.2714(7) -0.3832(6) 0.096(3) Uani 1 1 d .
H16A H -0.0873 -0.3298 -0.4395 0.143 Uiso 1 1 calc R
H16B H 0.0320 -0.2979 -0.3469 0.143 Uiso 1 1 calc R
H16C H 0.0187 -0.2175 -0.4070 0.143 Uiso 1 1 calc R
C17 C -0.1262(7) -0.3093(6) -0.2767(7) 0.096(3) Uani 1 1 d .
H17A H -0.1539 -0.2804 -0.2323 0.144 Uiso 1 1 calc R
H17B H -0.0718 -0.3353 -0.2413 0.144 Uiso 1 1 calc R
H17C H -0.1917 -0.3676 -0.3335 0.144 Uiso 1 1 calc R
C18 C -0.2689(8) -0.1440(7) -0.6278(5) 0.081(2) Uani 1 1 d .
C19 C -0.1515(9) -0.0841(9) -0.6290(7) 0.137(4) Uani 1 1 d .
H19A H -0.1166 -0.0102 -0.5876 0.205 Uiso 1 1 calc R
H19B H -0.1636 -0.0874 -0.6968 0.205 Uiso 1 1 calc R
H19C H -0.1002 -0.1169 -0.6033 0.205 Uiso 1 1 calc R
C20 C -0.3241(11) -0.2617(9) -0.6960(7) 0.147(4) Uani 1 1 d .
H20A H -0.3349 -0.2632 -0.7633 0.221 Uiso 1 1 calc R
H20B H -0.3989 -0.3006 -0.6966 0.221 Uiso 1 1 calc R
H20C H -0.2728 -0.2947 -0.6708 0.221 Uiso 1 1 calc R
C21 C -0.3546(10) -0.0987(10) -0.6741(6) 0.138(4) Uani 1 1 d .
H21A H -0.3250 -0.0250 -0.6343 0.207 Uiso 1 1 calc R
H21B H -0.4296 -0.1401 -0.6762 0.207 Uiso 1 1 calc R
H21C H -0.3635 -0.1022 -0.7413 0.207 Uiso 1 1 calc R
C22 C -0.4742(5) -0.0766(6) -0.3887(5) 0.066(2) Uani 1 1 d .
H22A H -0.5063 -0.0456 -0.3500 0.098 Uiso 1 1 calc R
H22B H -0.5207 -0.1532 -0.4170 0.098 Uiso 1 1 calc R
H22C H -0.4750 -0.0463 -0.4419 0.098 Uiso 1 1 calc R
C23 C -0.0701(8) 0.3114(6) -0.3037(7) 0.086(3) Uani 1 1 d .
C24 C 0.0461(12) 0.3095(13) -0.2583(15) 0.265(11) Uani 1 1 d .
H24A H 0.0973 0.3505 -0.2834 0.398 Uiso 1 1 calc R
H24B H 0.0364 0.2364 -0.2755 0.398 Uiso 1 1 calc R
H24C H 0.0799 0.3403 -0.1864 0.398 Uiso 1 1 calc R
C25 C -0.1225(15) 0.2636(10) -0.4130(10) 0.230(9) Uani 1 1 d .
H25A H -0.0732 0.3055 -0.4391 0.344 Uiso 1 1 calc R
H25B H -0.1990 0.2627 -0.4419 0.344 Uiso 1 1 calc R
H25C H -0.1300 0.1913 -0.4298 0.344 Uiso 1 1 calc R
C26 C -0.0563(11) 0.4255(8) -0.2808(9) 0.149(5) Uani 1 1 d .
H26A H -0.0069 0.4646 -0.3084 0.224 Uiso 1 1 calc R
H26B H -0.0210 0.4593 -0.2092 0.224 Uiso 1 1 calc R
H26C H -0.1322 0.4256 -0.3102 0.224 Uiso 1 1 calc R
C27 C -0.2420(6) 0.2965(5) -0.0487(5) 0.0598(18) Uani 1 1 d .
C28 C -0.1720(7) 0.2789(7) 0.0477(5) 0.086(2) Uani 1 1 d .
H28A H -0.0915 0.3020 0.0583 0.129 Uiso 1 1 calc R
H28B H -0.2054 0.2038 0.0410 0.129 Uiso 1 1 calc R
H28C H -0.1752 0.3200 0.1042 0.129 Uiso 1 1 calc R
C29 C -0.3702(6) 0.2601(7) -0.0648(6) 0.095(3) Uani 1 1 d .
H29A H -0.4141 0.2719 -0.1243 0.143 Uiso 1 1 calc R
H29B H -0.3728 0.3007 -0.0077 0.143 Uiso 1 1 calc R
H29C H -0.4041 0.1848 -0.0723 0.143 Uiso 1 1 calc R
C30 C -0.1938(8) 0.4173(6) -0.0322(6) 0.102(3) Uani 1 1 d .
H30A H -0.1128 0.4449 -0.0206 0.153 Uiso 1 1 calc R
H30B H -0.1998 0.4530 0.0253 0.153 Uiso 1 1 calc R
H30C H -0.2386 0.4301 -0.0907 0.153 Uiso 1 1 calc R
C31 C -0.4708(5) -0.1389(5) -0.1627(4) 0.0521(16) Uani 1 1 d .
C32 C -0.5825(7) -0.1475(7) -0.1833(6) 0.081(2) Uani 1 1 d .
H32A H -0.5928 -0.0898 -0.1534 0.097 Uiso 1 1 calc R
C33 C -0.6784(7) -0.2416(8) -0.2480(7) 0.097(3) Uani 1 1 d .
H33A H -0.7540 -0.2468 -0.2639 0.117 Uiso 1 1 calc R
C34 C -0.6633(8) -0.3276(7) -0.2893(6) 0.090(3) Uani 1 1 d .
C35 C -0.5513(8) -0.3206(6) -0.2648(6) 0.079(2) Uani 1 1 d .
H35A H -0.5417 -0.3805 -0.2908 0.095 Uiso 1 1 calc R
C36 C -0.4551(6) -0.2274(6) -0.2032(5) 0.0640(19) Uani 1 1 d .
H36A H -0.3799 -0.2224 -0.1882 0.077 Uiso 1 1 calc R
C37 C -0.0622(6) -0.1903(7) 0.0332(8) 0.107(3) Uani 1 1 d .
H37A H -0.0161 -0.1789 0.1035 0.128 Uiso 1 1 calc R
H37B H -0.0400 -0.2343 -0.0067 0.128 Uiso 1 1 calc R
C38 C -0.1879(6) -0.2509(7) 0.0078(6) 0.067(2) Uani 1 1 d .
C39 C -0.2426(8) -0.2107(8) 0.0544(6) 0.098(3) Uani 1 1 d .
H39A H -0.1995 -0.1431 0.1034 0.117 Uiso 1 1 calc R
C40 C -0.3590(11) -0.2661(12) 0.0317(9) 0.123(4) Uani 1 1 d .
H40A H -0.3972 -0.2338 0.0585 0.147 Uiso 1 1 calc R
C41 C -0.4161(10) -0.3674(11) -0.0296(11) 0.127(4) Uani 1 1 d .
H41A H -0.4908 -0.4093 -0.0363 0.153 Uiso 1 1 calc R
C43 C -0.2503(9) -0.3520(8) -0.0614(7) 0.096(3) Uani 1 1 d .
H43A H -0.2152 -0.3817 -0.0947 0.115 Uiso 1 1 calc R
C90 C 0.522(3) 0.485(2) 0.546(3) 0.37(3) Uani 1 1 d .
H90B H 0.5904 0.5481 0.5970 0.550 Uiso 1 1 calc R
H90C H 0.4619 0.4675 0.5700 0.550 Uiso 1 1 calc R
C91 C 0.5508(18) 0.4053(17) 0.5352(16) 0.261(10) Uani 1 1 d .
H91A H 0.6108 0.4227 0.5106 0.313 Uiso 1 1 calc R
H91B H 0.4823 0.3421 0.4842 0.313 Uiso 1 1 calc R
C92 C 0.5962(14) 0.3774(15) 0.6300(14) 0.237(9) Uani 1 1 d .
H92A H 0.6151 0.3179 0.6156 0.356 Uiso 1 1 calc R
H92B H 0.5368 0.3580 0.6542 0.356 Uiso 1 1 calc R
H92C H 0.6655 0.4386 0.6805 0.356 Uiso 1 1 calc R
C42 C -0.3711(11) -0.4114(8) -0.0818(9) 0.112(3) Uani 1 1 d .
H42A H -0.4167 -0.4792 -0.1304 0.134 Uiso 1 1 calc R

loop_
_atom_site_aniso_label
_atom_site_aniso_U_11
_atom_site_aniso_U_22
_atom_site_aniso_U_33
_atom_site_aniso_U_23
_atom_site_aniso_U_13
_atom_site_aniso_U_12
Mg1 0.0424(12) 0.0629(14) 0.0364(11) 0.0170(10) 0.0122(9) 0.0280(11)
Br1 0.1094(9) 0.1035(8) 0.1530(11) 0.0041(7) 0.0431(8) -0.0230(7)
S1 0.0515(11) 0.0633(11) 0.0459(10) 0.0163(8) 0.0240(8) 0.0311(9)
O1 0.061(3) 0.065(3) 0.039(3) 0.016(2) 0.015(2) 0.035(2)
O2 0.058(3) 0.065(3) 0.058(3) 0.028(2) 0.030(2) 0.041(2)
O3 0.045(3) 0.077(3) 0.050(3) 0.026(2) 0.022(2) 0.038(2)
O4 0.074(3) 0.090(3) 0.048(3) 0.017(2) 0.037(2) 0.044(3)
O5 0.044(2) 0.054(3) 0.045(2) 0.024(2) 0.0143(19) 0.021(2)
C1 0.045(4) 0.051(4) 0.032(3) 0.010(3) 0.012(3) 0.024(3)
C2 0.045(4) 0.056(4) 0.039(4) 0.009(3) 0.014(3) 0.027(3)
C3 0.062(4) 0.075(5) 0.044(4) 0.013(3) 0.024(3) 0.039(4)
C4 0.071(5) 0.089(5) 0.036(4) 0.024(4) 0.023(3) 0.045(4)
C5 0.063(4) 0.074(5) 0.033(4) 0.016(3) 0.012(3) 0.042(4)
C6 0.048(4) 0.050(4) 0.038(4) 0.010(3) 0.012(3) 0.026(3)
C7 0.052(4) 0.054(4) 0.042(4) 0.014(3) 0.019(3) 0.029(3)
C8 0.059(4) 0.057(4) 0.048(4) 0.022(3) 0.025(3) 0.035(4)
C9 0.078(5) 0.064(5) 0.051(4) 0.026(4) 0.038(4) 0.044(4)
C10 0.082(5) 0.056(5) 0.063(5) 0.026(4) 0.035(4) 0.036(4)
C11 0.076(5) 0.061(5) 0.069(5) 0.029(4) 0.031(4) 0.037(4)
C12 0.060(4) 0.056(4) 0.051(4) 0.018(4) 0.019(3) 0.036(4)
C13 0.050(4) 0.049(4) 0.051(4) 0.023(3) 0.024(3) 0.029(3)
C14 0.065(5) 0.071(5) 0.051(4) 0.021(4) 0.018(4) 0.046(4)
C15 0.063(5) 0.088(6) 0.073(5) 0.028(4) 0.011(4) 0.043(5)
C16 0.109(7) 0.126(7) 0.076(5) 0.017(5) 0.031(5) 0.094(6)
C17 0.096(6) 0.083(6) 0.133(8) 0.061(6) 0.043(6) 0.060(5)
C18 0.100(7) 0.106(7) 0.038(4) 0.022(4) 0.028(4) 0.048(6)
C19 0.134(9) 0.206(12) 0.089(7) 0.080(8) 0.057(6) 0.069(9)
C20 0.228(13) 0.145(10) 0.072(6) 0.027(7) 0.070(7) 0.083(9)
C21 0.201(11) 0.226(12) 0.066(6) 0.078(7) 0.065(6) 0.158(10)
C22 0.056(4) 0.097(6) 0.052(4) 0.019(4) 0.018(3) 0.050(4)
C23 0.125(8) 0.067(5) 0.114(7) 0.053(5) 0.087(6) 0.045(5)
C24 0.204(14) 0.38(2) 0.50(3) 0.38(2) 0.278(19) 0.211(17)
C25 0.39(2) 0.146(11) 0.155(12) 0.066(9) 0.191(15) 0.035(13)
C26 0.216(12) 0.096(8) 0.210(12) 0.091(8) 0.151(11) 0.070(8)
C27 0.060(5) 0.063(5) 0.049(4) -0.001(3) 0.017(3) 0.034(4)
C28 0.089(6) 0.096(6) 0.057(5) 0.007(4) 0.016(4) 0.046(5)
C29 0.074(6) 0.115(7) 0.090(6) -0.006(5) 0.023(4) 0.064(5)
C30 0.144(8) 0.064(6) 0.112(7) 0.020(5) 0.062(6) 0.056(6)
C31 0.044(4) 0.064(4) 0.052(4) 0.021(3) 0.026(3) 0.022(4)
C32 0.063(5) 0.090(6) 0.094(6) 0.010(5) 0.046(5) 0.035(5)
C33 0.051(5) 0.111(8) 0.116(7) 0.016(6) 0.045(5) 0.021(6)
C34 0.070(6) 0.085(7) 0.097(6) 0.032(5) 0.043(5) 0.009(5)
C35 0.096(7) 0.054(5) 0.083(6) 0.018(4) 0.043(5) 0.026(5)
C36 0.064(5) 0.062(5) 0.068(5) 0.021(4) 0.028(4) 0.029(4)
C37 0.053(5) 0.085(6) 0.178(9) 0.077(6) 0.030(5) 0.028(5)
C38 0.058(5) 0.070(6) 0.089(6) 0.047(5) 0.031(5) 0.035(5)
C39 0.082(7) 0.136(8) 0.066(5) 0.034(5) 0.025(5) 0.043(7)
C40 0.099(9) 0.176(12) 0.137(10) 0.089(9) 0.080(8) 0.062(9)
C41 0.090(8) 0.109(10) 0.180(13) 0.092(10) 0.065(9) 0.012(8)
C43 0.096(8) 0.076(6) 0.131(8) 0.039(6) 0.049(6) 0.050(6)
C90 0.19(2) 0.19(2) 0.60(8) -0.01(3) 0.05(3) 0.135(16)
C91 0.24(2) 0.23(2) 0.20(2) 0.008(18) 0.047(17) 0.055(17)
C92 0.175(16) 0.25(2) 0.24(2) 0.069(18) 0.096(15) 0.043(14)
C42 0.107(9) 0.076(7) 0.133(9) 0.034(6) 0.030(7) 0.040(7)

loop_
_atom_type_symbol
_atom_type_description
_atom_type_scat_dispersion_real
_atom_type_scat_dispersion_imag
_atom_type_scat_source
C C 0.0033 0.0016 'International Tables Vol C Tables 4.2.6.8 and 6.1.1.4'
H H 0.0000 0.0000 'International Tables Vol C Tables 4.2.6.8 and 6.1.1.4'
O O 0.0106 0.0060 'International Tables Vol C Tables 4.2.6.8 and 6.1.1.4'
Mg Mg 0.0486 0.0363 'International Tables Vol C Tables 4.2.6.8 and 6.1.1.4'
S S 0.1246 0.1234 'International Tables Vol C Tables 4.2.6.8 and 6.1.1.4'
Br Br -0.2901 2.4595 'International Tables Vol C Tables 4.2.6.8 and 6.1.1.4'

loop_
_geom_angle_atom_site_label_1
_geom_angle_atom_site_label_2
_geom_angle_atom_site_label_3
_geom_angle
_geom_angle_site_symmetry_1
_geom_angle_site_symmetry_3
O1 Mg1 O5 123.5(2) . .
O1 Mg1 O5 127.61(19) . 2
O5 Mg1 O5 84.01(18) . 2
O1 Mg1 O3 102.66(18) . .
O5 Mg1 O3 109.08(18) . .
O5 Mg1 O3 108.68(18) 2 .
O1 Mg1 Mg1 141.47(18) . 2
O5 Mg1 Mg1 42.19(12) . 2
O5 Mg1 Mg1 41.83(12) 2 2
O3 Mg1 Mg1 115.82(15) . 2
O4 S1 O3 117.8(2) . .
O4 S1 O2 108.0(3) . .
O3 S1 O2 108.7(2) . .
O4 S1 C31 108.9(3) . .
O3 S1 C31 110.9(3) . .
O2 S1 C31 101.1(3) . .
C1 O1 Mg1 153.5(4) . .
C13 O2 S1 127.4(4) . .
S1 O3 Mg1 163.3(3) . .
C37 O5 Mg1 132.7(4) . .
C37 O5 Mg1 131.1(4) . 2
Mg1 O5 Mg1 95.99(18) . 2
O1 C1 C6 120.0(5) . .
O1 C1 C2 122.3(5) . .
C6 C1 C2 117.7(5) . .
C3 C2 C1 119.1(6) . .
C3 C2 C14 121.3(5) . .
C1 C2 C14 119.6(5) . .
C2 C3 C4 123.5(6) . .
C5 C4 C3 117.0(6) . .
C5 C4 C18 123.9(6) . .
C3 C4 C18 119.1(6) . .
C4 C5 C6 122.3(6) . .
C1 C6 C5 120.3(5) . .
C1 C6 C7 117.8(5) . .
C5 C6 C7 121.9(5) . .
C6 C7 C8 113.2(5) . .
C6 C7 C22 114.0(5) . .
C8 C7 C22 108.7(5) . .
C13 C8 C9 115.9(6) . .
C13 C8 C7 123.8(5) . .
C9 C8 C7 120.2(5) . .
C10 C9 C8 123.2(6) . .
C9 C10 C11 117.1(6) . .
C9 C10 C23 121.1(6) . .
C11 C10 C23 121.7(7) . .
C10 C11 C12 124.5(7) . .
C11 C12 C13 115.0(6) . .
C11 C12 C27 119.4(6) . .
C13 C12 C27 125.6(6) . .
C12 C13 C8 124.2(6) . .
C12 C13 O2 118.6(5) . .
C8 C13 O2 116.6(5) . .
C17 C14 C15 110.7(6) . .
C17 C14 C16 107.5(6) . .
C15 C14 C16 107.0(6) . .
C17 C14 C2 110.1(5) . .
C15 C14 C2 110.5(5) . .
C16 C14 C2 111.0(5) . .
C21 C18 C19 110.7(8) . .
C21 C18 C4 111.9(7) . .
C19 C18 C4 110.6(6) . .
C21 C18 C20 105.6(8) . .
C19 C18 C20 108.4(8) . .
C4 C18 C20 109.5(7) . .
C25 C23 C24 109.8(11) . .
C25 C23 C26 107.7(9) . .
C24 C23 C26 110.3(10) . .
C25 C23 C10 109.3(8) . .
C24 C23 C10 107.5(7) . .
C26 C23 C10 112.3(7) . .
C30 C27 C29 105.8(6) . .
C30 C27 C28 108.2(6) . .
C29 C27 C28 109.2(6) . .
C30 C27 C12 112.3(6) . .
C29 C27 C12 111.7(5) . .
C28 C27 C12 109.5(5) . .
C32 C31 C36 120.2(6) . .
C32 C31 S1 117.9(6) . .
C36 C31 S1 122.0(5) . .
C33 C32 C31 119.7(7) . .
C34 C33 C32 120.1(8) . .
C33 C34 C35 120.1(8) . .
C33 C34 Br1 119.8(7) . .
C35 C34 Br1 120.1(8) . .
C36 C35 C34 120.8(8) . .
C35 C36 C31 119.0(7) . .
O5 C37 C38 115.0(6) . .
C39 C38 C43 118.7(8) . .
C39 C38 C37 121.8(9) . .
C43 C38 C37 119.5(8) . .
C38 C39 C40 122.3(10) . .
C41 C40 C39 118.3(11) . .
C42 C41 C40 122.8(11) . .
C38 C43 C42 118.7(9) . .
C91 C90 C90 116(5) . 2_666
C90 C91 C92 115(3) . .
C41 C42 C43 118.5(10) . .

loop_
_geom_bond_atom_site_label_1
_geom_bond_atom_site_label_2
_geom_bond_distance
_geom_bond_site_symmetry_2
Mg1 O1 1.835(4) .
Mg1 O5 1.926(4) .
Mg1 O5 1.940(4) 2
Mg1 O3 2.013(4) .
Mg1 Mg1 2.872(4) 2
Br1 C34 1.883(8) .
S1 O4 1.417(4) .
S1 O3 1.436(4) .
S1 O2 1.580(4) .
S1 C31 1.751(6) .
O1 C1 1.317(6) .
O2 C13 1.431(7) .
O5 C37 1.392(8) .
O5 Mg1 1.940(4) 2
C1 C6 1.398(8) .
C1 C2 1.430(8) .
C2 C3 1.375(8) .
C2 C14 1.553(8) .
C3 C4 1.390(8) .
C4 C5 1.369(8) .
C4 C18 1.534(9) .
C5 C6 1.403(8) .
C6 C7 1.512(8) .
C7 C8 1.513(8) .
C7 C22 1.552(8) .
C8 C13 1.403(8) .
C8 C9 1.404(8) .
C9 C10 1.369(9) .
C10 C11 1.389(9) .
C10 C23 1.544(10) .
C11 C12 1.391(9) .
C12 C13 1.393(8) .
C12 C27 1.543(8) .
C14 C17 1.523(9) .
C14 C15 1.531(9) .
C14 C16 1.541(9) .
C18 C21 1.515(11) .
C18 C19 1.517(11) .
C18 C20 1.541(12) .
C23 C25 1.460(13) .
C23 C24 1.482(14) .
C23 C26 1.503(11) .
C27 C30 1.525(10) .
C27 C29 1.533(9) .
C27 C28 1.538(9) .
C31 C32 1.379(9) .
C31 C36 1.395(9) .
C32 C33 1.370(10) .
C33 C34 1.367(11) .
C34 C35 1.381(11) .
C35 C36 1.356(9) .
C37 C38 1.477(9) .
C38 C39 1.354(10) .
C38 C43 1.368(10) .
C39 C40 1.369(12) .
C40 C41 1.329(14) .
C41 C42 1.328(14) .
C43 C42 1.436(12) .
C90 C91 1.30(3) .
C90 C90 1.47(7) 2_666
C91 C92 1.51(2) .
